data_2227668
loop_
_publ_author_name
'Wu, Huilu'
'Jia, Fei'
'Kong, Jin'
'Kou, Fan'
'Yuan, Jingkun'

_publ_section_title
;
 (Dimethylformamide)(2-methylpropenoato)[tris(1-methyl-1<i>H</i>-benzimidazol-2-ylmethyl)amine]manganese(II)
 perchlorate dimethylformamide solvate
;
_journal_coeditor_code IS2590
_journal_issue 10
_journal_name_full 'Acta Crystallographica Section E'
_journal_page_first m1270
_journal_paper_doi 10.1107/S1600536810036457
_journal_volume 66
_journal_year 2010
_chemical_formula_iupac '[Mn (C4 H5 O2) (C27 H27 N7) (C3 H7 N O)] Cl O4, C3 H7 N O'
_chemical_formula_moiety 'C34 H39 Mn N8 O3 +, Cl O4 -, C3 H7 N O'
_chemical_formula_sum 'C37 H46 Cl Mn N9 O8'
_chemical_formula_weight 835.22
_chemical_name_systematic
;
(Dimethylformamide)(2-methylpropenoato)[tris(1-methyl-1<i>H</i>-benzimidazol-
2-ylmethyl)amine]manganese(II) perchlorate dimethylformamide solvate
;
_space_group_IT_number 2
_symmetry_cell_setting triclinic
_symmetry_space_group_name_Hall '-P 1'
_symmetry_space_group_name_H-M 'P -1'
_atom_sites_solution_hydrogens geom
_atom_sites_solution_primary direct
_atom_sites_solution_secondary difmap
_cell_angle_alpha 89.168(4)
_cell_angle_beta 71.098(4)
_cell_angle_gamma 76.936(5)
_cell_formula_units_Z 2
_cell_length_a 12.139(5)
_cell_length_b 12.354(5)
_cell_length_c 15.146(6)
_cell_measurement_reflns_used 6078
_cell_measurement_temperature 296(2)
_cell_measurement_theta_max 26.905
_cell_measurement_theta_min 2.320
_cell_volume 2089.0(15)
_computing_cell_refinement 'SAINT (Bruker, 2006)'
_computing_data_collection 'APEX2 (Bruker, 2006)'
_computing_data_reduction 'SAINT (Bruker, 2006)'
_computing_molecular_graphics 'SHELXTL (Sheldrick, 2008)'
_computing_publication_material 'SHELXTL (Sheldrick, 2008)'
_computing_structure_refinement 'SHELXL97 (Sheldrick, 2008)'
_computing_structure_solution 'SHELXS97 (Sheldrick, 2008)'
_diffrn_ambient_temperature 296(2)
_diffrn_measured_fraction_theta_full 0.987
_diffrn_measured_fraction_theta_max 0.987
_diffrn_measurement_device_type 'Bruker APEXII area-detector'
_diffrn_measurement_method '\w scans'
_diffrn_radiation_monochromator graphite
_diffrn_radiation_source 'fine-focus sealed tube'
_diffrn_radiation_type MoK\a
_diffrn_radiation_wavelength 0.71073
_diffrn_reflns_av_R_equivalents 0.0330
_diffrn_reflns_av_sigmaI/netI 0.0499
_diffrn_reflns_limit_h_max 14
_diffrn_reflns_limit_h_min -14
_diffrn_reflns_limit_k_max 13
_diffrn_reflns_limit_k_min -14
_diffrn_reflns_limit_l_max 18
_diffrn_reflns_limit_l_min -18
_diffrn_reflns_number 15471
_diffrn_reflns_theta_full 25.50
_diffrn_reflns_theta_max 25.50
_diffrn_reflns_theta_min 1.70
_exptl_absorpt_coefficient_mu 0.439
_exptl_absorpt_correction_T_max 0.8795
_exptl_absorpt_correction_T_min 0.8508
_exptl_absorpt_correction_type multi-scan
_exptl_absorpt_process_details '(SADABS: Bruker, 2006)'
_exptl_crystal_colour light-yellow
_exptl_crystal_density_diffrn 1.328
_exptl_crystal_density_method 'not measured'
_exptl_crystal_description block
_exptl_crystal_F_000 874
_exptl_crystal_size_max 0.38
_exptl_crystal_size_mid 0.34
_exptl_crystal_size_min 0.30
_refine_diff_density_max 0.901
_refine_diff_density_min -0.544
_refine_ls_extinction_method none
_refine_ls_goodness_of_fit_ref 1.100
_refine_ls_hydrogen_treatment constr
_refine_ls_matrix_type full
_refine_ls_number_parameters 525
_refine_ls_number_reflns 7680
_refine_ls_number_restraints 8
_refine_ls_restrained_S_all 1.110
_refine_ls_R_factor_all 0.0870
_refine_ls_R_factor_gt 0.0594
_refine_ls_shift/su_max 0.001
_refine_ls_shift/su_mean 0.000
_refine_ls_structure_factor_coef Fsqd
_refine_ls_weighting_details 'calc w=1/[\s^2^(Fo^2^)+(0.1111P)^2^+0.1787P] where P=(Fo^2^+2Fc^2^)/3'
_refine_ls_weighting_scheme calc
_refine_ls_wR_factor_gt 0.1744
_refine_ls_wR_factor_ref 0.1874
_reflns_number_gt 5422
_reflns_number_total 7680
_reflns_threshold_expression I>2sigma(I)
_cod_data_source_file is2590.cif
_cod_data_source_block I
_cod_original_cell_volume 2088.9(14)
_cod_database_code 2227668
_cod_database_fobs_code 2227668

loop_
_symmetry_equiv_pos_as_xyz
'x, y, z'
'-x, -y, -z'

loop_
_atom_site_type_symbol
_atom_site_label
_atom_site_fract_x
_atom_site_fract_y
_atom_site_fract_z
_atom_site_U_iso_or_equiv
_atom_site_adp_type
_atom_site_calc_flag
_atom_site_refinement_flags
_atom_site_occupancy
_atom_site_disorder_assembly
_atom_site_disorder_group
Mn Mn1 0.78941(4) 0.30677(4) 0.72233(3) 0.04338(18) Uani d U 1 . .
Cl Cl 0.42500(11) 0.73755(8) 0.62722(8) 0.0706(3) Uani d . 1 . .
O O1 0.9336(2) 0.3582(2) 0.76647(19) 0.0655(7) Uani d . 1 . .
O O2 0.8252(3) 0.2580(2) 0.86003(18) 0.0720(8) Uani d U 1 . .
O O3 0.9336(3) 0.1338(2) 0.6630(2) 0.0757(8) Uani d . 1 . .
O O4 0.4724(4) 0.7215(3) 0.7008(3) 0.1208(14) Uani d . 1 A .
O O5 0.3586(10) 0.6632(8) 0.6261(7) 0.101(3) Uani d P 0.640(8) A 1
O O5' 0.3062(18) 0.740(4) 0.669(2) 0.262(15) Uani d P 0.360(8) A 2
O O6 0.5290(5) 0.7232(11) 0.5421(4) 0.111(3) Uani d P 0.640(8) A 1
O O6' 0.463(3) 0.6437(14) 0.5688(19) 0.190(13) Uani d P 0.360(8) A 2
O O7 0.3568(13) 0.8430(9) 0.6244(10) 0.131(5) Uani d P 0.640(8) A 1
O O7' 0.423(3) 0.8347(19) 0.5935(19) 0.172(16) Uani d P 0.360(8) A 2
O O8 0.3489(4) 0.2371(5) 0.7818(4) 0.1465(19) Uani d . 1 . .
N N1 0.6526(2) 0.4681(2) 0.79600(18) 0.0437(6) Uani d . 1 . .
N N2 0.4589(2) 0.5539(2) 0.85885(19) 0.0494(7) Uani d . 1 . .
N N3 0.6674(3) 0.1841(2) 0.74261(18) 0.0477(6) Uani d . 1 . .
N N4 0.6038(3) 0.0753(2) 0.66356(19) 0.0524(7) Uani d . 1 . .
N N5 0.8692(2) 0.3485(2) 0.57493(18) 0.0473(6) Uani d . 1 . .
N N6 0.8642(3) 0.4395(2) 0.4480(2) 0.0581(8) Uani d . 1 . .
N N7 0.6286(2) 0.3665(2) 0.64674(18) 0.0451(6) Uani d . 1 . .
N N8 1.0068(5) -0.0478(4) 0.6781(4) 0.1245(16) Uani d D 1 . .
N N9 0.2678(5) 0.0927(5) 0.7980(4) 0.131(2) Uani d . 1 . .
C C1 0.5169(3) 0.4191(3) 0.7206(2) 0.0513(8) Uani d . 1 . .
H H1A 0.4758 0.3625 0.7501 0.062 Uiso calc R 1 . .
H H1B 0.4649 0.4698 0.6935 0.062 Uiso calc R 1 . .
C C2 0.5432(3) 0.4806(3) 0.7911(2) 0.0448(7) Uani d . 1 . .
C C3 0.3310(3) 0.5872(4) 0.8722(3) 0.0681(10) Uani d . 1 . .
H H3A 0.3158 0.6501 0.8362 0.102 Uiso calc R 1 . .
H H3B 0.2871 0.6071 0.9372 0.102 Uiso calc R 1 . .
H H3C 0.3059 0.5265 0.8519 0.102 Uiso calc R 1 . .
C C4 0.5162(3) 0.5930(3) 0.9121(2) 0.0478(8) Uani d . 1 . .
C C5 0.4734(4) 0.6652(3) 0.9913(2) 0.0601(10) Uani d . 1 . .
H H5 0.3921 0.6975 1.0184 0.072 Uiso calc R 1 . .
C C6 0.5565(4) 0.6868(3) 1.0279(2) 0.0631(10) Uani d . 1 . .
H H6 0.5309 0.7347 1.0812 0.076 Uiso calc R 1 . .
C C7 0.6773(4) 0.6392(3) 0.9874(3) 0.0639(10) Uani d . 1 . .
H H7 0.7313 0.6573 1.0132 0.077 Uiso calc R 1 . .
C C8 0.7203(3) 0.5645(3) 0.9086(2) 0.0538(8) Uani d . 1 . .
H H8 0.8017 0.5323 0.8819 0.065 Uiso calc R 1 . .
C C9 0.6373(3) 0.5401(3) 0.8718(2) 0.0438(7) Uani d . 1 . .
C C10 0.6214(3) 0.2630(3) 0.6052(2) 0.0517(8) Uani d . 1 . .
H H10A 0.6855 0.2427 0.5459 0.062 Uiso calc R 1 . .
H H10B 0.5456 0.2733 0.5939 0.062 Uiso calc R 1 . .
C C11 0.6318(3) 0.1731(3) 0.6710(2) 0.0454(7) Uani d . 1 . .
C C12 0.5611(4) 0.0362(3) 0.5929(3) 0.0752(12) Uani d . 1 . .
H H12A 0.5215 0.0991 0.5677 0.113 Uiso calc R 1 . .
H H12B 0.5060 -0.0092 0.6209 0.113 Uiso calc R 1 . .
H H12C 0.6279 -0.0068 0.5436 0.113 Uiso calc R 1 . .
C C13 0.6210(3) 0.0157(3) 0.7386(2) 0.0541(8) Uani d . 1 . .
C C14 0.6035(4) -0.0882(3) 0.7658(3) 0.0721(11) Uani d . 1 . .
H H14 0.5785 -0.1335 0.7314 0.086 Uiso calc R 1 . .
C C15 0.6253(5) -0.1200(4) 0.8462(3) 0.0934(16) Uani d . 1 . .
H H15 0.6138 -0.1888 0.8678 0.112 Uiso calc R 1 . .
C C16 0.6642(5) -0.0528(4) 0.8971(3) 0.0887(15) Uani d . 1 . .
H H16 0.6786 -0.0784 0.9513 0.106 Uiso calc R 1 . .
C C17 0.6822(4) 0.0506(3) 0.8695(3) 0.0672(11) Uani d . 1 . .
H H17 0.7077 0.0954 0.9040 0.081 Uiso calc R 1 . .
C C18 0.6601(3) 0.0845(3) 0.7875(2) 0.0523(8) Uani d . 1 . .
C C19 0.6679(3) 0.4447(3) 0.5758(2) 0.0509(8) Uani d . 1 . .
H H19A 0.6445 0.5197 0.6045 0.061 Uiso calc R 1 . .
H H19B 0.6306 0.4440 0.5281 0.061 Uiso calc R 1 . .
C C20 0.8004(3) 0.4101(3) 0.5331(2) 0.0479(8) Uani d . 1 . .
C C21 0.8145(5) 0.5073(4) 0.3826(3) 0.0786(13) Uani d . 1 . .
H H21A 0.8689 0.5514 0.3497 0.118 Uiso calc R 1 . .
H H21B 0.7388 0.5554 0.4169 0.118 Uiso calc R 1 . .
H H21C 0.8036 0.4591 0.3385 0.118 Uiso calc R 1 . .
C C22 0.9825(4) 0.3943(3) 0.4344(2) 0.0570(9) Uani d . 1 . .
C C23 1.0863(5) 0.3980(4) 0.3602(3) 0.0747(12) Uani d . 1 . .
H H23 1.0833 0.4373 0.3079 0.090 Uiso calc R 1 . .
C C24 1.1928(5) 0.3405(4) 0.3687(3) 0.0857(14) Uani d . 1 . .
H H24 1.2636 0.3402 0.3205 0.103 Uiso calc R 1 . .
C C25 1.1982(4) 0.2829(4) 0.4467(3) 0.0795(12) Uani d . 1 . .
H H25 1.2724 0.2454 0.4499 0.095 Uiso calc R 1 . .
C C26 1.0948(4) 0.2799(3) 0.5206(3) 0.0679(10) Uani d . 1 . .
H H26 1.0985 0.2408 0.5730 0.081 Uiso calc R 1 . .
C C27 0.9862(3) 0.3374(3) 0.5132(2) 0.0517(8) Uani d . 1 . .
C C28 0.9084(3) 0.3102(3) 0.8409(3) 0.0598(10) Uani d . 1 . .
C C29 0.9747(6) 0.3139(7) 0.9058(4) 0.1252(15) Uani d . 1 . .
C C31 1.0517(5) 0.3945(6) 0.8873(4) 0.1252(15) Uani d . 1 . .
H H31A 1.0836 0.3965 0.9374 0.188 Uiso calc R 1 . .
H H31B 1.0051 0.4671 0.8830 0.188 Uiso calc R 1 . .
H H31C 1.1162 0.3721 0.8295 0.188 Uiso calc R 1 . .
C C30 0.9638(5) 0.2499(6) 0.9765(4) 0.1252(15) Uani d . 1 . .
H H30A 0.9134 0.2011 0.9860 0.150 Uiso calc R 1 . .
H H30B 1.0065 0.2532 1.0171 0.150 Uiso calc R 1 . .
C C32 0.9487(4) 0.0529(4) 0.7078(4) 0.0821(13) Uani d . 1 A .
H H32 0.9137 0.0652 0.7723 0.099 Uiso calc R 1 . .
C C33 1.0101(11) -0.1517(6) 0.7264(8) 0.1245(16) Uani d PD 0.640(8) A 1
H H33A 0.9790 -0.1347 0.7928 0.187 Uiso calc PR 0.640(8) A 1
H H33B 1.0913 -0.1945 0.7094 0.187 Uiso calc PR 0.640(8) A 1
H H33C 0.9623 -0.1938 0.7087 0.187 Uiso calc PR 0.640(8) A 1
C C33' 1.0174(19) -0.1210(11) 0.7540(9) 0.1245(16) Uani d PD 0.360(8) A 2
H H33D 1.0376 -0.0826 0.7992 0.187 Uiso calc PR 0.360(8) A 2
H H33E 1.0790 -0.1872 0.7287 0.187 Uiso calc PR 0.360(8) A 2
H H33F 0.9425 -0.1409 0.7838 0.187 Uiso calc PR 0.360(8) A 2
C C34 1.0828(9) -0.0635(7) 0.5788(6) 0.1245(16) Uani d PD 0.640(8) A 1
H H34A 1.0330 -0.0483 0.5400 0.187 Uiso calc PR 0.640(8) A 1
H H34B 1.1294 -0.1389 0.5655 0.187 Uiso calc PR 0.640(8) A 1
H H34C 1.1353 -0.0135 0.5664 0.187 Uiso calc PR 0.640(8) A 1
C C34' 1.0205(19) -0.1070(12) 0.5909(9) 0.1245(16) Uani d PD 0.360(8) A 2
H H34D 0.9432 -0.1006 0.5845 0.187 Uiso calc PR 0.360(8) A 2
H H34E 1.0577 -0.1841 0.5919 0.187 Uiso calc PR 0.360(8) A 2
H H34F 1.0697 -0.0751 0.5390 0.187 Uiso calc PR 0.360(8) A 2
C C35 0.3276(6) 0.1548(7) 0.8206(5) 0.122(2) Uani d . 1 . .
H H35 0.3562 0.1350 0.8701 0.146 Uiso calc R 1 . .
C C36 0.2514(11) -0.0045(10) 0.8492(8) 0.230(6) Uani d . 1 . .
H H36A 0.3055 -0.0197 0.8846 0.345 Uiso calc R 1 . .
H H36B 0.2674 -0.0670 0.8063 0.345 Uiso calc R 1 . .
H H36C 0.1704 0.0083 0.8910 0.345 Uiso calc R 1 . .
C C37 0.2181(7) 0.1126(8) 0.7233(7) 0.190(5) Uani d . 1 . .
H H37A 0.1323 0.1307 0.7489 0.286 Uiso calc R 1 . .
H H37B 0.2447 0.0470 0.6818 0.286 Uiso calc R 1 . .
H H37C 0.2442 0.1735 0.6894 0.286 Uiso calc R 1 . .

loop_
_atom_site_aniso_label
_atom_site_aniso_U_11
_atom_site_aniso_U_22
_atom_site_aniso_U_33
_atom_site_aniso_U_12
_atom_site_aniso_U_13
_atom_site_aniso_U_23
Mn1 0.0455(3) 0.0413(3) 0.0407(3) -0.0102(2) -0.0107(2) 0.0032(2)
Cl 0.0939(8) 0.0588(6) 0.0796(7) -0.0275(6) -0.0500(7) 0.0179(5)
O1 0.0589(16) 0.0718(18) 0.0626(16) -0.0108(14) -0.0186(14) -0.0053(14)
O2 0.0749(19) 0.0780(19) 0.0576(14) -0.0080(16) -0.0216(14) 0.0110(13)
O3 0.0718(19) 0.0590(18) 0.085(2) -0.0056(14) -0.0164(16) 0.0000(15)
O4 0.178(4) 0.139(3) 0.104(3) -0.088(3) -0.092(3) 0.047(2)
O5 0.133(7) 0.091(6) 0.129(6) -0.078(5) -0.076(6) 0.039(5)
O5' 0.100(13) 0.31(4) 0.31(3) 0.021(18) -0.026(16) 0.07(3)
O6 0.066(4) 0.176(9) 0.081(4) -0.014(4) -0.020(3) 0.017(5)
O6' 0.31(3) 0.089(11) 0.21(2) 0.070(15) -0.21(2) -0.072(13)
O7 0.165(9) 0.061(6) 0.132(8) 0.018(7) -0.033(7) 0.007(5)
O7' 0.36(4) 0.11(2) 0.15(2) -0.15(3) -0.17(3) 0.093(17)
O8 0.106(3) 0.148(5) 0.172(5) -0.058(3) -0.007(3) -0.030(4)
N1 0.0414(15) 0.0390(14) 0.0439(14) -0.0062(12) -0.0071(12) 0.0013(11)
N2 0.0401(15) 0.0471(16) 0.0472(15) -0.0060(13) 0.0012(13) 0.0081(13)
N3 0.0549(17) 0.0387(15) 0.0468(15) -0.0130(13) -0.0122(14) 0.0066(12)
N4 0.0658(19) 0.0438(16) 0.0499(16) -0.0199(14) -0.0172(15) 0.0031(13)
N5 0.0503(16) 0.0414(15) 0.0434(14) -0.0120(13) -0.0053(13) 0.0017(12)
N6 0.077(2) 0.0525(18) 0.0455(16) -0.0262(16) -0.0139(16) 0.0113(13)
N7 0.0509(16) 0.0371(14) 0.0464(15) -0.0133(12) -0.0131(13) 0.0079(11)
N8 0.130(3) 0.060(2) 0.192(4) 0.000(2) -0.078(3) -0.022(3)
N9 0.098(4) 0.134(5) 0.145(5) -0.048(3) -0.003(3) -0.058(4)
C1 0.0450(19) 0.047(2) 0.061(2) -0.0115(15) -0.0166(17) 0.0082(16)
C2 0.0453(19) 0.0389(17) 0.0443(17) -0.0098(14) -0.0073(15) 0.0099(14)
C3 0.044(2) 0.071(3) 0.072(3) -0.0028(19) -0.0036(19) 0.010(2)
C4 0.055(2) 0.0366(17) 0.0406(17) -0.0086(15) -0.0026(16) 0.0096(14)
C5 0.070(3) 0.044(2) 0.0439(19) -0.0052(18) 0.0059(19) 0.0069(15)
C6 0.091(3) 0.045(2) 0.0378(18) -0.007(2) -0.007(2) -0.0021(15)
C7 0.084(3) 0.056(2) 0.052(2) -0.014(2) -0.024(2) 0.0008(17)
C8 0.056(2) 0.050(2) 0.0482(19) -0.0062(16) -0.0115(17) 0.0012(16)
C9 0.0522(19) 0.0360(17) 0.0358(16) -0.0097(14) -0.0048(15) 0.0055(13)
C10 0.067(2) 0.0474(19) 0.0470(18) -0.0198(17) -0.0222(18) 0.0062(15)
C11 0.0483(19) 0.0400(17) 0.0454(17) -0.0137(15) -0.0096(15) 0.0022(14)
C12 0.107(4) 0.060(2) 0.071(3) -0.037(2) -0.033(3) 0.000(2)
C13 0.062(2) 0.0429(19) 0.0512(19) -0.0149(17) -0.0080(18) 0.0042(15)
C14 0.093(3) 0.047(2) 0.073(3) -0.028(2) -0.016(2) 0.0063(19)
C15 0.147(5) 0.055(3) 0.078(3) -0.039(3) -0.027(3) 0.026(2)
C16 0.139(5) 0.066(3) 0.060(3) -0.030(3) -0.027(3) 0.026(2)
C17 0.091(3) 0.055(2) 0.055(2) -0.018(2) -0.022(2) 0.0100(18)
C18 0.055(2) 0.0433(19) 0.0521(19) -0.0105(16) -0.0105(17) 0.0093(15)
C19 0.066(2) 0.0404(18) 0.0482(18) -0.0148(16) -0.0204(18) 0.0109(14)
C20 0.063(2) 0.0402(18) 0.0401(17) -0.0207(16) -0.0112(17) 0.0035(14)
C21 0.108(4) 0.079(3) 0.059(2) -0.043(3) -0.028(2) 0.032(2)
C22 0.073(3) 0.0433(19) 0.0475(19) -0.0252(18) -0.0015(19) -0.0051(15)
C23 0.093(3) 0.065(3) 0.055(2) -0.040(3) 0.005(2) -0.0015(19)
C24 0.082(3) 0.072(3) 0.081(3) -0.040(3) 0.019(3) -0.010(2)
C25 0.058(3) 0.071(3) 0.093(3) -0.019(2) 0.001(2) -0.009(3)
C26 0.061(3) 0.059(2) 0.073(3) -0.015(2) -0.007(2) -0.006(2)
C27 0.056(2) 0.0402(18) 0.0497(19) -0.0172(16) -0.0013(17) -0.0059(15)
C28 0.048(2) 0.064(2) 0.059(2) 0.0026(19) -0.0163(19) -0.0164(19)
C29 0.091(2) 0.182(4) 0.095(2) 0.011(2) -0.048(2) -0.026(2)
C31 0.091(2) 0.182(4) 0.095(2) 0.011(2) -0.048(2) -0.026(2)
C30 0.091(2) 0.182(4) 0.095(2) 0.011(2) -0.048(2) -0.026(2)
C32 0.067(3) 0.054(3) 0.113(4) -0.011(2) -0.015(3) 0.001(3)
C33 0.130(3) 0.060(2) 0.192(4) 0.000(2) -0.078(3) -0.022(3)
C33' 0.130(3) 0.060(2) 0.192(4) 0.000(2) -0.078(3) -0.022(3)
C34 0.130(3) 0.060(2) 0.192(4) 0.000(2) -0.078(3) -0.022(3)
C34' 0.130(3) 0.060(2) 0.192(4) 0.000(2) -0.078(3) -0.022(3)
C35 0.098(5) 0.147(7) 0.112(5) -0.042(5) -0.010(4) -0.047(5)
C36 0.237(13) 0.191(11) 0.210(11) -0.105(10) 0.035(9) -0.064(9)
C37 0.131(6) 0.195(9) 0.251(10) 0.021(6) -0.106(7) -0.111(8)

loop_
_atom_type_symbol
_atom_type_description
_atom_type_scat_dispersion_real
_atom_type_scat_dispersion_imag
_atom_type_scat_source
C C 0.0033 0.0016 'International Tables Vol C Tables 4.2.6.8 and 6.1.1.4'
H H 0.0000 0.0000 'International Tables Vol C Tables 4.2.6.8 and 6.1.1.4'
N N 0.0061 0.0033 'International Tables Vol C Tables 4.2.6.8 and 6.1.1.4'
O O 0.0106 0.0060 'International Tables Vol C Tables 4.2.6.8 and 6.1.1.4'
Cl Cl 0.1484 0.1585 'International Tables Vol C Tables 4.2.6.8 and 6.1.1.4'
Mn Mn 0.3368 0.7283 'International Tables Vol C Tables 4.2.6.8 and 6.1.1.4'

loop_
_geom_angle_atom_site_label_1
_geom_angle_atom_site_label_2
_geom_angle_atom_site_label_3
_geom_angle_site_symmetry_1
_geom_angle_site_symmetry_3
_geom_angle
_geom_angle_publ_flag
N5 Mn1 O1 . . 92.23(10) ?
N5 Mn1 N3 . . 115.22(10) ?
O1 Mn1 N3 . . 145.55(10) ?
N5 Mn1 O2 . . 145.57(11) ?
O1 Mn1 O2 . . 56.72(11) ?
N3 Mn1 O2 . . 90.47(10) ?
N5 Mn1 N1 . . 105.01(10) ?
O1 Mn1 N1 . . 90.47(10) ?
N3 Mn1 N1 . . 101.20(10) ?
O2 Mn1 N1 . . 90.95(10) ?
N5 Mn1 O3 . . 80.88(11) ?
O1 Mn1 O3 . . 86.30(10) ?
N3 Mn1 O3 . . 78.50(10) ?
O2 Mn1 O3 . . 82.48(11) ?
N1 Mn1 O3 . . 173.41(9) ?
N5 Mn1 N7 . . 69.34(10) ?
O1 Mn1 N7 . . 145.78(10) ?
N3 Mn1 N7 . . 67.56(9) ?
O2 Mn1 N7 . . 144.83(10) ?
N1 Mn1 N7 . . 68.32(9) ?
O3 Mn1 N7 . . 117.15(10) ?
O7' Cl O6' . . 120.4(15) ?
O7' Cl O5' . . 102.9(18) ?
O6' Cl O5' . . 101.4(18) ?
O5 Cl O7 . . 107.9(8) ?
O7' Cl O4 . . 114.3(9) ?
O5 Cl O4 . . 111.4(3) ?
O6' Cl O4 . . 110.8(5) ?
O5' Cl O4 . . 104.3(13) ?
O7 Cl O4 . . 116.3(7) ?
O5 Cl O6 . . 111.2(5) ?
O7 Cl O6 . . 104.7(6) ?
O4 Cl O6 . . 105.2(3) ?
C28 O1 Mn1 . . 92.8(2) ?
C28 O2 Mn1 . . 90.7(2) ?
C32 O3 Mn1 . . 125.4(3) ?
C2 N1 C9 . . 104.4(3) ?
C2 N1 Mn1 . . 115.8(2) ?
C9 N1 Mn1 . . 135.5(2) ?
C2 N2 C4 . . 107.6(3) ?
C2 N2 C3 . . 126.6(3) ?
C4 N2 C3 . . 125.8(3) ?
C11 N3 C18 . . 104.4(3) ?
C11 N3 Mn1 . . 113.6(2) ?
C18 N3 Mn1 . . 135.2(2) ?
C11 N4 C13 . . 106.8(3) ?
C11 N4 C12 . . 128.2(3) ?
C13 N4 C12 . . 125.0(3) ?
C20 N5 C27 . . 105.0(3) ?
C20 N5 Mn1 . . 119.5(2) ?
C27 N5 Mn1 . . 134.8(2) ?
C20 N6 C22 . . 107.3(3) ?
C20 N6 C21 . . 126.3(3) ?
C22 N6 C21 . . 126.4(3) ?
C10 N7 C1 . . 112.4(3) ?
C10 N7 C19 . . 112.2(2) ?
C1 N7 C19 . . 111.6(3) ?
C10 N7 Mn1 . . 104.70(18) ?
C1 N7 Mn1 . . 107.67(18) ?
C19 N7 Mn1 . . 107.78(19) ?
C32 N8 C34' . . 128.0(7) ?
C32 N8 C33 . . 130.8(7) ?
C32 N8 C33' . . 113.2(8) ?
C34' N8 C33' . . 114.1(7) ?
C32 N8 C34 . . 115.8(6) ?
C33 N8 C34 . . 113.4(6) ?
C35 N9 C36 . . 118.1(9) ?
C35 N9 C37 . . 124.4(8) ?
C36 N9 C37 . . 117.6(7) ?
N7 C1 C2 . . 110.0(3) ?
N7 C1 H1A . . 109.7 ?
C2 C1 H1A . . 109.7 ?
N7 C1 H1B . . 109.7 ?
C2 C1 H1B . . 109.7 ?
H1A C1 H1B . . 108.2 ?
N1 C2 N2 . . 112.8(3) ?
N1 C2 C1 . . 123.1(3) ?
N2 C2 C1 . . 124.1(3) ?
N2 C3 H3A . . 109.5 ?
N2 C3 H3B . . 109.5 ?
H3A C3 H3B . . 109.5 ?
N2 C3 H3C . . 109.5 ?
H3A C3 H3C . . 109.5 ?
H3B C3 H3C . . 109.5 ?
N2 C4 C5 . . 131.9(3) ?
N2 C4 C9 . . 105.3(3) ?
C5 C4 C9 . . 122.8(3) ?
C6 C5 C4 . . 116.9(4) ?
C6 C5 H5 . . 121.6 ?
C4 C5 H5 . . 121.6 ?
C5 C6 C7 . . 121.6(3) ?
C5 C6 H6 . . 119.2 ?
C7 C6 H6 . . 119.2 ?
C6 C7 C8 . . 121.6(4) ?
C6 C7 H7 . . 119.2 ?
C8 C7 H7 . . 119.2 ?
C9 C8 C7 . . 117.6(4) ?
C9 C8 H8 . . 121.2 ?
C7 C8 H8 . . 121.2 ?
C8 C9 C4 . . 119.5(3) ?
C8 C9 N1 . . 130.6(3) ?
C4 C9 N1 . . 109.9(3) ?
N7 C10 C11 . . 108.8(2) ?
N7 C10 H10A . . 109.9 ?
C11 C10 H10A . . 109.9 ?
N7 C10 H10B . . 109.9 ?
C11 C10 H10B . . 109.9 ?
H10A C10 H10B . . 108.3 ?
N3 C11 N4 . . 114.0(3) ?
N3 C11 C10 . . 122.5(3) ?
N4 C11 C10 . . 123.6(3) ?
N4 C12 H12A . . 109.5 ?
N4 C12 H12B . . 109.5 ?
H12A C12 H12B . . 109.5 ?
N4 C12 H12C . . 109.5 ?
H12A C12 H12C . . 109.5 ?
H12B C12 H12C . . 109.5 ?
C14 C13 C18 . . 123.6(3) ?
C14 C13 N4 . . 131.2(3) ?
C18 C13 N4 . . 105.3(3) ?
C15 C14 C13 . . 115.8(4) ?
C15 C14 H14 . . 122.1 ?
C13 C14 H14 . . 122.1 ?
C14 C15 C16 . . 122.1(4) ?
C14 C15 H15 . . 119.0 ?
C16 C15 H15 . . 119.0 ?
C17 C16 C15 . . 122.0(4) ?
C17 C16 H16 . . 119.0 ?
C15 C16 H16 . . 119.0 ?
C16 C17 C18 . . 116.7(4) ?
C16 C17 H17 . . 121.7 ?
C18 C17 H17 . . 121.7 ?
C13 C18 C17 . . 119.9(3) ?
C13 C18 N3 . . 109.6(3) ?
C17 C18 N3 . . 130.5(3) ?
N7 C19 C20 . . 108.4(3) ?
N7 C19 H19A . . 110.0 ?
C20 C19 H19A . . 110.0 ?
N7 C19 H19B . . 110.0 ?
C20 C19 H19B . . 110.0 ?
H19A C19 H19B . . 108.4 ?
N5 C20 N6 . . 112.4(3) ?
N5 C20 C19 . . 123.0(3) ?
N6 C20 C19 . . 124.6(3) ?
N6 C21 H21A . . 109.5 ?
N6 C21 H21B . . 109.5 ?
H21A C21 H21B . . 109.5 ?
N6 C21 H21C . . 109.5 ?
H21A C21 H21C . . 109.5 ?
H21B C21 H21C . . 109.5 ?
N6 C22 C27 . . 106.0(3) ?
N6 C22 C23 . . 131.8(4) ?
C27 C22 C23 . . 122.2(4) ?
C24 C23 C22 . . 116.5(4) ?
C24 C23 H23 . . 121.7 ?
C22 C23 H23 . . 121.7 ?
C23 C24 C25 . . 122.1(4) ?
C23 C24 H24 . . 118.9 ?
C25 C24 H24 . . 118.9 ?
C24 C25 C26 . . 121.3(5) ?
C24 C25 H25 . . 119.4 ?
C26 C25 H25 . . 119.4 ?
C27 C26 C25 . . 117.5(4) ?
C27 C26 H26 . . 121.3 ?
C25 C26 H26 . . 121.3 ?
C22 C27 C26 . . 120.4(4) ?
C22 C27 N5 . . 109.2(3) ?
C26 C27 N5 . . 130.3(3) ?
O1 C28 O2 . . 119.7(3) ?
O1 C28 C29 . . 119.9(5) ?
O2 C28 C29 . . 120.3(5) ?
C30 C29 C28 . . 121.0(7) ?
C30 C29 C31 . . 122.9(5) ?
C28 C29 C31 . . 116.1(6) ?
C29 C31 H31A . . 109.5 ?
C29 C31 H31B . . 109.5 ?
H31A C31 H31B . . 109.5 ?
C29 C31 H31C . . 109.5 ?
H31A C31 H31C . . 109.5 ?
H31B C31 H31C . . 109.5 ?
C29 C30 H30A . . 120.0 ?
C29 C30 H30B . . 120.0 ?
H30A C30 H30B . . 120.0 ?
O3 C32 N8 . . 128.8(6) ?
O3 C32 H32 . . 115.6 ?
N8 C32 H32 . . 115.6 ?
N8 C33 H33A . . 109.5 ?
N8 C33 H33B . . 109.5 ?
N8 C33 H33C . . 109.5 ?
N8 C33' H33D . . 109.5 ?
N8 C33' H33E . . 109.5 ?
H33D C33' H33E . . 109.5 ?
N8 C33' H33F . . 109.5 ?
H33D C33' H33F . . 109.5 ?
H33E C33' H33F . . 109.5 ?
N8 C34 H34A . . 109.5 ?
N8 C34 H34B . . 109.5 ?
N8 C34 H34C . . 109.5 ?
N8 C34' H34D . . 109.5 ?
N8 C34' H34E . . 109.5 ?
H34D C34' H34E . . 109.5 ?
N8 C34' H34F . . 109.5 ?
H34D C34' H34F . . 109.5 ?
H34E C34' H34F . . 109.5 ?
O8 C35 N9 . . 124.0(8) ?
O8 C35 H35 . . 118.0 ?
N9 C35 H35 . . 118.0 ?
N9 C36 H36A . . 109.5 ?
N9 C36 H36B . . 109.5 ?
H36A C36 H36B . . 109.5 ?
N9 C36 H36C . . 109.5 ?
H36A C36 H36C . . 109.5 ?
H36B C36 H36C . . 109.5 ?
N9 C37 H37A . . 109.5 ?
N9 C37 H37B . . 109.5 ?
H37A C37 H37B . . 109.5 ?
N9 C37 H37C . . 109.5 ?
H37A C37 H37C . . 109.5 ?
H37B C37 H37C . . 109.5 ?

loop_
_geom_bond_atom_site_label_1
_geom_bond_atom_site_label_2
_geom_bond_site_symmetry_2
_geom_bond_distance
_geom_bond_publ_flag
Mn1 N5 . 2.231(3) ?
Mn1 O1 . 2.278(3) ?
Mn1 N3 . 2.301(3) ?
Mn1 O2 . 2.310(3) ?
Mn1 N1 . 2.311(3) ?
Mn1 O3 . 2.405(3) ?
Mn1 N7 . 2.538(3) ?
Cl O7' . 1.30(2) ?
Cl O5 . 1.356(5) ?
Cl O6' . 1.365(12) ?
Cl O5' . 1.37(2) ?
Cl O7 . 1.385(11) ?
Cl O4 . 1.403(3) ?
Cl O6 . 1.462(6) ?
O1 C28 . 1.248(5) ?
O2 C28 . 1.272(5) ?
O3 C32 . 1.212(5) ?
O8 C35 . 1.203(9) ?
N1 C2 . 1.328(4) ?
N1 C9 . 1.401(4) ?
N2 C2 . 1.359(4) ?
N2 C4 . 1.377(4) ?
N2 C3 . 1.460(4) ?
N3 C11 . 1.310(4) ?
N3 C18 . 1.403(4) ?
N4 C11 . 1.343(4) ?
N4 C13 . 1.391(4) ?
N4 C12 . 1.461(4) ?
N5 C20 . 1.312(4) ?
N5 C27 . 1.401(4) ?
N6 C20 . 1.364(4) ?
N6 C22 . 1.365(5) ?
N6 C21 . 1.477(5) ?
N7 C10 . 1.465(4) ?
N7 C1 . 1.466(4) ?
N7 C19 . 1.471(4) ?
N8 C32 . 1.289(6) ?
N8 C34' . 1.462(7) ?
N8 C33 . 1.467(6) ?
N8 C33' . 1.473(7) ?
N8 C34 . 1.476(7) ?
N9 C35 . 1.286(7) ?
N9 C36 . 1.437(12) ?
N9 C37 . 1.439(10) ?
C1 C2 . 1.475(5) ?
C1 H1A . 0.9700 ?
C1 H1B . 0.9700 ?
C3 H3A . 0.9600 ?
C3 H3B . 0.9600 ?
C3 H3C . 0.9600 ?
C4 C5 . 1.387(5) ?
C4 C9 . 1.399(5) ?
C5 C6 . 1.373(6) ?
C5 H5 . 0.9300 ?
C6 C7 . 1.382(6) ?
C6 H6 . 0.9300 ?
C7 C8 . 1.400(5) ?
C7 H7 . 0.9300 ?
C8 C9 . 1.387(5) ?
C8 H8 . 0.9300 ?
C10 C11 . 1.493(4) ?
C10 H10A . 0.9700 ?
C10 H10B . 0.9700 ?
C12 H12A . 0.9600 ?
C12 H12B . 0.9600 ?
C12 H12C . 0.9600 ?
C13 C14 . 1.384(5) ?
C13 C18 . 1.388(5) ?
C14 C15 . 1.362(6) ?
C14 H14 . 0.9300 ?
C15 C16 . 1.392(7) ?
C15 H15 . 0.9300 ?
C16 C17 . 1.380(6) ?
C16 H16 . 0.9300 ?
C17 C18 . 1.393(5) ?
C17 H17 . 0.9300 ?
C19 C20 . 1.487(5) ?
C19 H19A . 0.9700 ?
C19 H19B . 0.9700 ?
C21 H21A . 0.9600 ?
C21 H21B . 0.9600 ?
C21 H21C . 0.9600 ?
C22 C27 . 1.386(5) ?
C22 C23 . 1.400(6) ?
C23 C24 . 1.373(7) ?
C23 H23 . 0.9300 ?
C24 C25 . 1.382(7) ?
C24 H24 . 0.9300 ?
C25 C26 . 1.393(6) ?
C25 H25 . 0.9300 ?
C26 C27 . 1.388(5) ?
C26 H26 . 0.9300 ?
C28 C29 . 1.464(6) ?
C29 C30 . 1.312(10) ?
C29 C31 . 1.478(10) ?
C31 H31A . 0.9600 ?
C31 H31B . 0.9600 ?
C31 H31C . 0.9600 ?
C30 H30A . 0.9300 ?
C30 H30B . 0.9300 ?
C32 H32 . 0.9300 ?
C33 H33A . 0.9600 ?
C33 H33B . 0.9600 ?
C33 H33C . 0.9600 ?
C33' H33D . 0.9600 ?
C33' H33E . 0.9600 ?
C33' H33F . 0.9600 ?
C34 H34A . 0.9600 ?
C34 H34B . 0.9600 ?
C34 H34C . 0.9600 ?
C34' H34D . 0.9600 ?
C34' H34E . 0.9600 ?
C34' H34F . 0.9600 ?
C35 H35 . 0.9300 ?
C36 H36A . 0.9600 ?
C36 H36B . 0.9600 ?
C36 H36C . 0.9600 ?
C37 H37A . 0.9600 ?
C37 H37B . 0.9600 ?
C37 H37C . 0.9600 ?

loop_
_geom_torsion_atom_site_label_1
_geom_torsion_atom_site_label_2
_geom_torsion_atom_site_label_3
_geom_torsion_atom_site_label_4
_geom_torsion_site_symmetry_1
_geom_torsion_site_symmetry_2
_geom_torsion_site_symmetry_3
_geom_torsion_site_symmetry_4
_geom_torsion
_geom_torsion_publ_flag
N5 Mn1 O1 C28 . . . . -164.5(2) ?
N3 Mn1 O1 C28 . . . . -20.3(3) ?
O2 Mn1 O1 C28 . . . . -0.4(2) ?
N1 Mn1 O1 C28 . . . . 90.5(2) ?
O3 Mn1 O1 C28 . . . . -83.8(2) ?
N7 Mn1 O1 C28 . . . . 140.3(2) ?
N5 Mn1 O2 C28 . . . . 29.2(3) ?
O1 Mn1 O2 C28 . . . . 0.3(2) ?
N3 Mn1 O2 C28 . . . . 169.2(2) ?
N1 Mn1 O2 C28 . . . . -89.6(2) ?
O3 Mn1 O2 C28 . . . . 90.9(2) ?
N7 Mn1 O2 C28 . . . . -141.4(2) ?
N5 Mn1 O3 C32 . . . . -179.4(4) ?
O1 Mn1 O3 C32 . . . . 87.7(4) ?
N3 Mn1 O3 C32 . . . . -61.2(4) ?
O2 Mn1 O3 C32 . . . . 30.8(4) ?
N1 Mn1 O3 C32 . . . . 26.9(10) ?
N7 Mn1 O3 C32 . . . . -118.4(4) ?
N5 Mn1 N1 C2 . . . . 87.7(2) ?
O1 Mn1 N1 C2 . . . . -179.9(2) ?
N3 Mn1 N1 C2 . . . . -32.5(2) ?
O2 Mn1 N1 C2 . . . . -123.1(2) ?
O3 Mn1 N1 C2 . . . . -119.3(8) ?
N7 Mn1 N1 C2 . . . . 27.7(2) ?
N5 Mn1 N1 C9 . . . . -120.1(3) ?
O1 Mn1 N1 C9 . . . . -27.6(3) ?
N3 Mn1 N1 C9 . . . . 119.7(3) ?
O2 Mn1 N1 C9 . . . . 29.1(3) ?
O3 Mn1 N1 C9 . . . . 32.9(10) ?
N7 Mn1 N1 C9 . . . . 179.9(3) ?
N5 Mn1 N3 C11 . . . . -16.8(3) ?
O1 Mn1 N3 C11 . . . . -156.5(2) ?
O2 Mn1 N3 C11 . . . . -173.1(2) ?
N1 Mn1 N3 C11 . . . . 95.9(2) ?
O3 Mn1 N3 C11 . . . . -90.9(2) ?
N7 Mn1 N3 C11 . . . . 35.1(2) ?
N5 Mn1 N3 C18 . . . . 128.7(3) ?
O1 Mn1 N3 C18 . . . . -11.0(4) ?
O2 Mn1 N3 C18 . . . . -27.6(3) ?
N1 Mn1 N3 C18 . . . . -118.6(3) ?
O3 Mn1 N3 C18 . . . . 54.7(3) ?
N7 Mn1 N3 C18 . . . . -179.3(3) ?
O1 Mn1 N5 C20 . . . . -130.9(2) ?
N3 Mn1 N5 C20 . . . . 70.5(3) ?
O2 Mn1 N5 C20 . . . . -154.8(2) ?
N1 Mn1 N5 C20 . . . . -39.9(2) ?
O3 Mn1 N5 C20 . . . . 143.2(2) ?
N7 Mn1 N5 C20 . . . . 19.5(2) ?
O1 Mn1 N5 C27 . . . . 38.2(3) ?
N3 Mn1 N5 C27 . . . . -120.3(3) ?
O2 Mn1 N5 C27 . . . . 14.3(4) ?
N1 Mn1 N5 C27 . . . . 129.3(3) ?
O3 Mn1 N5 C27 . . . . -47.7(3) ?
N7 Mn1 N5 C27 . . . . -171.4(3) ?
N5 Mn1 N7 C10 . . . . 90.4(2) ?
O1 Mn1 N7 C10 . . . . 151.6(2) ?
N3 Mn1 N7 C10 . . . . -40.06(19) ?
O2 Mn1 N7 C10 . . . . -95.3(2) ?
N1 Mn1 N7 C10 . . . . -153.0(2) ?
O3 Mn1 N7 C10 . . . . 22.9(2) ?
N5 Mn1 N7 C1 . . . . -149.8(2) ?
O1 Mn1 N7 C1 . . . . -88.5(2) ?
N3 Mn1 N7 C1 . . . . 79.8(2) ?
O2 Mn1 N7 C1 . . . . 24.6(3) ?
N1 Mn1 N7 C1 . . . . -33.21(19) ?
O3 Mn1 N7 C1 . . . . 142.76(19) ?
N5 Mn1 N7 C19 . . . . -29.3(2) ?
O1 Mn1 N7 C19 . . . . 32.0(3) ?
N3 Mn1 N7 C19 . . . . -159.7(2) ?
O2 Mn1 N7 C19 . . . . 145.1(2) ?
N1 Mn1 N7 C19 . . . . 87.3(2) ?
O3 Mn1 N7 C19 . . . . -96.7(2) ?
C10 N7 C1 C2 . . . . 149.6(3) ?
C19 N7 C1 C2 . . . . -83.3(3) ?
Mn1 N7 C1 C2 . . . . 34.8(3) ?
C9 N1 C2 N2 . . . . -0.9(3) ?
Mn1 N1 C2 N2 . . . . 159.4(2) ?
C9 N1 C2 C1 . . . . -179.6(3) ?
Mn1 N1 C2 C1 . . . . -19.3(4) ?
C4 N2 C2 N1 . . . . 0.3(3) ?
C3 N2 C2 N1 . . . . 179.1(3) ?
C4 N2 C2 C1 . . . . 179.0(3) ?
C3 N2 C2 C1 . . . . -2.2(5) ?
N7 C1 C2 N1 . . . . -13.6(4) ?
N7 C1 C2 N2 . . . . 167.9(3) ?
C2 N2 C4 C5 . . . . -177.2(3) ?
C3 N2 C4 C5 . . . . 3.9(5) ?
C2 N2 C4 C9 . . . . 0.5(3) ?
C3 N2 C4 C9 . . . . -178.4(3) ?
N2 C4 C5 C6 . . . . 179.8(3) ?
C9 C4 C5 C6 . . . . 2.4(5) ?
C4 C5 C6 C7 . . . . 0.3(5) ?
C5 C6 C7 C8 . . . . -1.7(6) ?
C6 C7 C8 C9 . . . . 0.4(5) ?
C7 C8 C9 C4 . . . . 2.1(5) ?
C7 C8 C9 N1 . . . . -178.5(3) ?
N2 C4 C9 C8 . . . . 178.4(3) ?
C5 C4 C9 C8 . . . . -3.6(5) ?
N2 C4 C9 N1 . . . . -1.1(3) ?
C5 C4 C9 N1 . . . . 176.9(3) ?
C2 N1 C9 C8 . . . . -178.1(3) ?
Mn1 N1 C9 C8 . . . . 27.5(5) ?
C2 N1 C9 C4 . . . . 1.2(3) ?
Mn1 N1 C9 C4 . . . . -153.1(2) ?
C1 N7 C10 C11 . . . . -76.5(3) ?
C19 N7 C10 C11 . . . . 156.7(3) ?
Mn1 N7 C10 C11 . . . . 40.1(3) ?
C18 N3 C11 N4 . . . . -1.1(4) ?
Mn1 N3 C11 N4 . . . . 154.6(2) ?
C18 N3 C11 C10 . . . . 177.7(3) ?
Mn1 N3 C11 C10 . . . . -26.6(4) ?
C13 N4 C11 N3 . . . . 0.9(4) ?
C12 N4 C11 N3 . . . . 179.8(4) ?
C13 N4 C11 C10 . . . . -177.9(3) ?
C12 N4 C11 C10 . . . . 1.0(6) ?
N7 C10 C11 N3 . . . . -13.2(5) ?
N7 C10 C11 N4 . . . . 165.5(3) ?
C11 N4 C13 C14 . . . . 178.6(4) ?
C12 N4 C13 C14 . . . . -0.3(7) ?
C11 N4 C13 C18 . . . . -0.3(4) ?
C12 N4 C13 C18 . . . . -179.2(4) ?
C18 C13 C14 C15 . . . . 1.1(6) ?
N4 C13 C14 C15 . . . . -177.6(4) ?
C13 C14 C15 C16 . . . . -0.8(8) ?
C14 C15 C16 C17 . . . . 0.5(9) ?
C15 C16 C17 C18 . . . . -0.4(8) ?
C14 C13 C18 C17 . . . . -1.0(6) ?
N4 C13 C18 C17 . . . . 178.0(4) ?
C14 C13 C18 N3 . . . . -179.3(4) ?
N4 C13 C18 N3 . . . . -0.3(4) ?
C16 C17 C18 C13 . . . . 0.6(6) ?
C16 C17 C18 N3 . . . . 178.5(4) ?
C11 N3 C18 C13 . . . . 0.8(4) ?
Mn1 N3 C18 C13 . . . . -146.8(3) ?
C11 N3 C18 C17 . . . . -177.2(4) ?
Mn1 N3 C18 C17 . . . . 35.2(6) ?
C10 N7 C19 C20 . . . . -80.3(3) ?
C1 N7 C19 C20 . . . . 152.5(3) ?
Mn1 N7 C19 C20 . . . . 34.4(3) ?
C27 N5 C20 N6 . . . . 0.4(4) ?
Mn1 N5 C20 N6 . . . . 172.5(2) ?
C27 N5 C20 C19 . . . . -178.6(3) ?
Mn1 N5 C20 C19 . . . . -6.6(4) ?
C22 N6 C20 N5 . . . . -0.5(4) ?
C21 N6 C20 N5 . . . . 179.3(3) ?
C22 N6 C20 C19 . . . . 178.5(3) ?
C21 N6 C20 C19 . . . . -1.7(5) ?
N7 C19 C20 N5 . . . . -22.2(4) ?
N7 C19 C20 N6 . . . . 158.9(3) ?
C20 N6 C22 C27 . . . . 0.3(4) ?
C21 N6 C22 C27 . . . . -179.4(3) ?
C20 N6 C22 C23 . . . . -179.8(4) ?
C21 N6 C22 C23 . . . . 0.4(6) ?
N6 C22 C23 C24 . . . . -178.8(4) ?
C27 C22 C23 C24 . . . . 1.0(6) ?
C22 C23 C24 C25 . . . . -0.8(6) ?
C23 C24 C25 C26 . . . . 0.5(7) ?
C24 C25 C26 C27 . . . . -0.3(6) ?
N6 C22 C27 C26 . . . . 179.0(3) ?
C23 C22 C27 C26 . . . . -0.9(5) ?
N6 C22 C27 N5 . . . . -0.1(4) ?
C23 C22 C27 N5 . . . . -180.0(3) ?
C25 C26 C27 C22 . . . . 0.5(5) ?
C25 C26 C27 N5 . . . . 179.4(3) ?
C20 N5 C27 C22 . . . . -0.2(4) ?
Mn1 N5 C27 C22 . . . . -170.4(2) ?
C20 N5 C27 C26 . . . . -179.1(4) ?
Mn1 N5 C27 C26 . . . . 10.7(5) ?
Mn1 O1 C28 O2 . . . . 0.6(4) ?
Mn1 O1 C28 C29 . . . . -179.5(4) ?
Mn1 O2 C28 O1 . . . . -0.6(4) ?
Mn1 O2 C28 C29 . . . . 179.5(4) ?
O1 C28 C29 C30 . . . . -168.8(5) ?
O2 C28 C29 C30 . . . . 11.1(8) ?
O1 C28 C29 C31 . . . . 12.1(7) ?
O2 C28 C29 C31 . . . . -168.0(5) ?
Mn1 O3 C32 N8 . . . . 165.8(4) ?
C34' N8 C32 O3 . . . . -32.7(14) ?
C33 N8 C32 O3 . . . . -167.5(7) ?
C33' N8 C32 O3 . . . . 173.4(10) ?
C34 N8 C32 O3 . . . . 12.1(9) ?
C36 N9 C35 O8 . . . . 178.6(8) ?
C37 N9 C35 O8 . . . . 0.0(11) ?
